data_1543527
loop_
_publ_author_name
'Chen, Fei'
'Meng, Qiang'
'Han, Shang-Qing'
'Han, Bing'

_publ_section_title
;
 tert-Butyl Hydroperoxide (TBHP)-Initiated Vicinal Sulfonamination of
 Alkynes: A Radical Annulation toward 3-Sulfonylindoles.
;
_journal_issue 14
_journal_name_full 'Organic letters'
_journal_page_first 3330
_journal_page_last 3333
_journal_paper_doi 10.1021/acs.orglett.6b01427
_journal_volume 18
_journal_year 2016
_chemical_formula_moiety 'C20 H15 N O2 S'
_chemical_formula_sum 'C20 H15 N O2 S'
_chemical_formula_weight 333.39
_chemical_name_systematic
;
 ? 
;
_space_group_crystal_system orthorhombic
_space_group_IT_number 61
_space_group_name_Hall '-P 2ac 2ab'
_space_group_name_H-M_alt 'P b c a'
_symmetry_space_group_name_Hall '-P 2ac 2ab'
_symmetry_space_group_name_H-M 'P b c a'
_atom_sites_solution_hydrogens geom
_atom_sites_solution_primary direct
_atom_sites_solution_secondary difmap
_audit_creation_date 2016-04-27
_audit_creation_method
;
Olex2 1.2
(compiled 2016.02.19 svn.r3266 for OlexSys, GUI svn.r5155)
;
_cell_angle_alpha 90.00
_cell_angle_beta 90.00
_cell_angle_gamma 90.00
_cell_formula_units_Z 8
_cell_length_a 10.7582(3)
_cell_length_b 15.1305(5)
_cell_length_c 20.2832(7)
_cell_measurement_reflns_used 2645
_cell_measurement_temperature 294.59(10)
_cell_measurement_theta_max 28.1610
_cell_measurement_theta_min 3.7850
_cell_volume 3301.64(18)
_computing_cell_refinement
;
CrysAlisPro, Agilent Technologies,
Version 1.171.37.35 (release 13-08-2014 CrysAlis171 .NET)
(compiled Aug 13 2014,18:06:01)
;
_computing_data_collection
;
CrysAlisPro, Agilent Technologies,
Version 1.171.37.35 (release 13-08-2014 CrysAlis171 .NET)
(compiled Aug 13 2014,18:06:01)
;
_computing_data_reduction
;
CrysAlisPro, Agilent Technologies,
Version 1.171.37.35 (release 13-08-2014 CrysAlis171 .NET)
(compiled Aug 13 2014,18:06:01)
;
_computing_molecular_graphics 'Olex2 (Dolomanov et al., 2009)'
_computing_publication_material 'Olex2 (Dolomanov et al., 2009)'
_computing_structure_refinement 'ShelXL (Sheldrick, 2015)'
_computing_structure_solution 'ShelXS (Sheldrick, 2008)'
_diffrn_ambient_environment air
_diffrn_ambient_temperature 294.59(10)
_diffrn_detector 'CCD plate'
_diffrn_detector_area_resol_mean 16.0733
_diffrn_detector_type Eos
_diffrn_measured_fraction_theta_full 0.998
_diffrn_measured_fraction_theta_max 0.998
_diffrn_measurement_details
;
  1 omega  -13.00   16.00   1.0000    4.0000
omega____ theta____ kappa____ phi______ frames
    -       20.8979  -91.0000  152.0000 29

  2 omega  -45.00   55.00   1.0000    4.0000
omega____ theta____ kappa____ phi______ frames
    -       20.8979  -19.0000 -150.0000 100

  3 omega  -46.00   19.00   1.0000    4.0000
omega____ theta____ kappa____ phi______ frames
    -       20.8979  -57.0000 -180.0000 65

  4 omega   52.00   83.00   1.0000    4.0000
omega____ theta____ kappa____ phi______ frames
    -       20.8979  178.0000  150.0000 31
;
_diffrn_measurement_device 'four-circle diffractometer'
_diffrn_measurement_device_type 'SuperNova, Dual, Cu at zero, Eos'
_diffrn_measurement_method '\w scans'
_diffrn_orient_matrix_UB_11 0.0396322000
_diffrn_orient_matrix_UB_12 0.0027278000
_diffrn_orient_matrix_UB_13 -0.0278614000
_diffrn_orient_matrix_UB_21 -0.0348973000
_diffrn_orient_matrix_UB_22 -0.0336725000
_diffrn_orient_matrix_UB_23 -0.0157849000
_diffrn_orient_matrix_UB_31 -0.0394773000
_diffrn_orient_matrix_UB_32 0.0325260000
_diffrn_orient_matrix_UB_33 -0.0140195000
_diffrn_radiation_monochromator mirror
_diffrn_radiation_probe x-ray
_diffrn_radiation_type MoK\a
_diffrn_radiation_wavelength 0.71073
_diffrn_reflns_av_R_equivalents 0.0357
_diffrn_reflns_av_unetI/netI 0.0361
_diffrn_reflns_limit_h_max 12
_diffrn_reflns_limit_h_min -13
_diffrn_reflns_limit_k_max 18
_diffrn_reflns_limit_k_min -9
_diffrn_reflns_limit_l_max 24
_diffrn_reflns_limit_l_min -25
_diffrn_reflns_number 12374
_diffrn_reflns_theta_full 26.00
_diffrn_reflns_theta_max 26.02
_diffrn_reflns_theta_min 3.44
_diffrn_source 'SuperNova (Mo) X-ray Source'
_exptl_absorpt_coefficient_mu 0.207
_exptl_absorpt_correction_T_max 1.00000
_exptl_absorpt_correction_T_min 0.87567
_exptl_absorpt_correction_type multi-scan
_exptl_absorpt_process_details
;
CrysAlisPro, Agilent Technologies,
Version 1.171.37.35 (release 13-08-2014 CrysAlis171 .NET)
(compiled Aug 13 2014,18:06:01)
Empirical absorption correction using spherical harmonics,
 implemented in SCALE3 ABSPACK scaling algorithm.
;
_exptl_crystal_colour 'clear light colourless'
_exptl_crystal_colour_lustre clear
_exptl_crystal_colour_modifier light
_exptl_crystal_colour_primary colourless
_exptl_crystal_density_diffrn 1.341
_exptl_crystal_density_method 'not measured'
_exptl_crystal_description block
_exptl_crystal_F_000 1392
_exptl_crystal_size_max 0.26
_exptl_crystal_size_mid 0.17
_exptl_crystal_size_min 0.14
_refine_diff_density_max 0.169
_refine_diff_density_min -0.331
_refine_diff_density_rms 0.043
_refine_ls_extinction_method none
_refine_ls_goodness_of_fit_ref 1.079
_refine_ls_hydrogen_treatment constr
_refine_ls_matrix_type full
_refine_ls_number_parameters 217
_refine_ls_number_reflns 3239
_refine_ls_number_restraints 0
_refine_ls_restrained_S_all 1.079
_refine_ls_R_factor_all 0.0662
_refine_ls_R_factor_gt 0.0457
_refine_ls_shift/su_max 0.001
_refine_ls_shift/su_mean 0.000
_refine_ls_structure_factor_coef Fsqd
_refine_ls_weighting_details 'calc w=1/[\s^2^(Fo^2^)+(0.0493P)^2^+0.9378P] where P=(Fo^2^+2Fc^2^)/3'
_refine_ls_weighting_scheme calc
_refine_ls_wR_factor_gt 0.1090
_refine_ls_wR_factor_ref 0.1240
_reflns_number_gt 2402
_reflns_number_total 3239
_reflns_threshold_expression >2sigma(I)
_cod_data_source_file ol6b01427_si_002.cif
_cod_data_source_block chenfei_0419
_cod_depositor_comments 'Adding full bibliography for 1543527.cif.'
_cod_original_cell_volume 3301.66(19)
_cod_database_code 1543527
_reflns_odcompleteness_completeness 99.55
_reflns_odcompleteness_iscentric 1
_reflns_odcompleteness_theta 26.32
_olex2_refinement_description
;
1. Fixed Uiso
 At 1.2 times of:
  All C(H) groups, All N(H) groups
2.a Aromatic/amide H refined with riding coordinates:
 N1(H1), C2(H2), C3(H3), C4(H4), C5(H5), C10(H10), C11(H11), C12(H12),
 C13(H13), C14(H14), C16(H16), C17(H17), C18(H18), C19(H19), C20(H20)
;
_olex2_date_sample_data_collection 2016-04-22
_olex2_submission_special_instructions 'No special instructions were received'

loop_
_space_group_symop_id
_space_group_symop_operation_xyz
1 'x, y, z'
2 '-x+1/2, -y, z+1/2'
3 'x+1/2, -y+1/2, -z'
4 '-x, y+1/2, -z+1/2'
5 '-x, -y, -z'
6 'x-1/2, y, -z-1/2'
7 '-x-1/2, y-1/2, z'
8 'x, -y-1/2, z-1/2'

loop_
_atom_site_label
_atom_site_type_symbol
_atom_site_fract_x
_atom_site_fract_y
_atom_site_fract_z
_atom_site_U_iso_or_equiv
_atom_site_adp_type
_atom_site_occupancy
_atom_site_calc_flag
_atom_site_refinement_flags_posn
S1 S 0.78960(5) 0.23136(4) 0.42290(3) 0.04048(19) Uani 1 d .
O1 O 0.69168(14) 0.23570(11) 0.37511(9) 0.0562(5) Uani 1 d .
O2 O 0.79614(16) 0.29796(10) 0.47373(8) 0.0542(5) Uani 1 d .
N1 N 0.75600(15) -0.01344(11) 0.48005(8) 0.0392(4) Uani 1 d .
H1 H 0.7288 -0.0666 0.4764 0.047 Uiso 1 calc R
C1 C 0.83969(17) 0.01413(13) 0.52707(10) 0.0346(5) Uani 1 d .
C2 C 0.89525(19) -0.03305(15) 0.57754(11) 0.0412(5) Uani 1 d .
H2 H 0.8801 -0.0931 0.5832 0.049 Uiso 1 calc R
C3 C 0.9733(2) 0.01211(17) 0.61880(12) 0.0482(6) Uani 1 d .
H3 H 1.0112 -0.0177 0.6535 0.058 Uiso 1 calc R
C4 C 0.9974(2) 0.10202(17) 0.60990(11) 0.0463(6) Uani 1 d .
H4 H 1.0506 0.1309 0.6389 0.056 Uiso 1 calc R
C5 C 0.94400(18) 0.14848(15) 0.55928(11) 0.0407(5) Uani 1 d .
H5 H 0.9620 0.2081 0.5533 0.049 Uiso 1 calc R
C6 C 0.86198(17) 0.10473(14) 0.51680(10) 0.0342(5) Uani 1 d .
C7 C 0.78638(18) 0.12957(13) 0.46079(10) 0.0355(5) Uani 1 d .
C8 C 0.72219(18) 0.05468(14) 0.44026(10) 0.0369(5) Uani 1 d .
C9 C 0.62729(19) 0.03845(15) 0.38896(11) 0.0421(5) Uani 1 d .
C10 C 0.5117(2) 0.0787(2) 0.39259(13) 0.0624(7) Uani 1 d .
H10 H 0.4956 0.1205 0.4250 0.075 Uiso 1 calc R
C11 C 0.4205(2) 0.0559(3) 0.34746(16) 0.0801(10) Uani 1 d .
H11 H 0.3425 0.0822 0.3500 0.096 Uiso 1 calc R
C12 C 0.4445(3) -0.0048(3) 0.29924(16) 0.0828(11) Uani 1 d .
H12 H 0.3829 -0.0193 0.2690 0.099 Uiso 1 calc R
C13 C 0.5583(4) -0.0442(2) 0.29518(15) 0.0807(10) Uani 1 d .
H13 H 0.5743 -0.0851 0.2620 0.097 Uiso 1 calc R
C14 C 0.6494(3) -0.02324(18) 0.34018(12) 0.0589(7) Uani 1 d .
H14 H 0.7265 -0.0509 0.3377 0.071 Uiso 1 calc R
C15 C 0.9314(2) 0.23759(14) 0.37889(11) 0.0386(5) Uani 1 d .
C16 C 0.9383(2) 0.20196(16) 0.31614(12) 0.0499(6) Uani 1 d .
H16 H 0.8702 0.1728 0.2981 0.060 Uiso 1 calc R
C17 C 1.0472(3) 0.21011(18) 0.28047(13) 0.0625(7) Uani 1 d .
H17 H 1.0525 0.1864 0.2383 0.075 Uiso 1 calc R
C18 C 1.1472(3) 0.2530(2) 0.30711(15) 0.0674(8) Uani 1 d .
H18 H 1.2198 0.2589 0.2827 0.081 Uiso 1 calc R
C19 C 1.1412(2) 0.2874(2) 0.36954(15) 0.0645(8) Uani 1 d .
H19 H 1.2102 0.3156 0.3874 0.077 Uiso 1 calc R
C20 C 1.0331(2) 0.28042(16) 0.40608(12) 0.0499(6) Uani 1 d .
H20 H 1.0287 0.3041 0.4483 0.060 Uiso 1 calc R

loop_
_atom_site_aniso_label
_atom_site_aniso_U_11
_atom_site_aniso_U_22
_atom_site_aniso_U_33
_atom_site_aniso_U_23
_atom_site_aniso_U_13
_atom_site_aniso_U_12
S1 0.0434(3) 0.0261(3) 0.0519(4) 0.0042(3) 0.0001(2) 0.0058(2)
O1 0.0459(9) 0.0498(11) 0.0730(11) 0.0158(9) -0.0110(8) 0.0074(8)
O2 0.0749(11) 0.0260(8) 0.0619(10) -0.0027(8) 0.0123(9) 0.0068(8)
N1 0.0465(9) 0.0238(9) 0.0474(10) -0.0002(8) 0.0014(8) -0.0031(8)
C1 0.0351(10) 0.0271(11) 0.0417(11) 0.0001(10) 0.0060(9) 0.0005(9)
C2 0.0470(12) 0.0293(11) 0.0472(12) 0.0068(10) 0.0063(10) 0.0028(10)
C3 0.0484(12) 0.0476(15) 0.0484(13) 0.0078(12) -0.0004(11) 0.0054(12)
C4 0.0426(11) 0.0462(14) 0.0501(13) -0.0028(12) -0.0042(10) -0.0028(11)
C5 0.0430(11) 0.0328(12) 0.0463(12) -0.0002(11) 0.0018(10) -0.0026(10)
C6 0.0353(10) 0.0284(11) 0.0390(11) -0.0007(10) 0.0076(9) 0.0026(9)
C7 0.0384(10) 0.0243(10) 0.0439(12) 0.0014(10) 0.0036(9) 0.0025(9)
C8 0.0376(11) 0.0294(11) 0.0436(11) -0.0007(10) 0.0043(9) 0.0024(9)
C9 0.0438(12) 0.0357(12) 0.0467(13) 0.0056(11) -0.0019(10) -0.0076(10)
C10 0.0433(13) 0.078(2) 0.0659(16) 0.0010(16) 0.0005(12) 0.0019(14)
C11 0.0459(14) 0.113(3) 0.082(2) 0.027(2) -0.0105(15) -0.0103(17)
C12 0.089(2) 0.094(3) 0.0655(19) 0.024(2) -0.0306(17) -0.042(2)
C13 0.117(3) 0.066(2) 0.0595(17) -0.0062(16) -0.0277(18) -0.011(2)
C14 0.0737(16) 0.0519(16) 0.0512(15) -0.0055(14) -0.0063(13) -0.0002(14)
C15 0.0455(11) 0.0271(11) 0.0431(11) 0.0057(10) -0.0038(9) 0.0016(10)
C16 0.0571(14) 0.0426(14) 0.0501(13) -0.0020(12) -0.0058(11) -0.0047(12)
C17 0.0805(19) 0.0541(17) 0.0530(15) -0.0056(14) 0.0140(14) 0.0009(15)
C18 0.0558(16) 0.0678(19) 0.0784(19) 0.0003(17) 0.0172(15) -0.0016(14)
C19 0.0471(14) 0.0708(19) 0.0755(18) 0.0059(17) -0.0054(13) -0.0143(14)
C20 0.0540(13) 0.0487(16) 0.0469(13) 0.0030(12) -0.0073(11) -0.0071(12)

loop_
_atom_type_symbol
_atom_type_description
_atom_type_scat_dispersion_real
_atom_type_scat_dispersion_imag
_atom_type_scat_source
C C 0.0033 0.0016 'International Tables Vol C Tables 4.2.6.8 and 6.1.1.4'
H H 0.0000 0.0000 'International Tables Vol C Tables 4.2.6.8 and 6.1.1.4'
N N 0.0061 0.0033 'International Tables Vol C Tables 4.2.6.8 and 6.1.1.4'
O O 0.0106 0.0060 'International Tables Vol C Tables 4.2.6.8 and 6.1.1.4'
S S 0.1246 0.1234 'International Tables Vol C Tables 4.2.6.8 and 6.1.1.4'

loop_
_geom_angle_atom_site_label_1
_geom_angle_atom_site_label_2
_geom_angle_atom_site_label_3
_geom_angle
O1 S1 O2 119.14(10)
O1 S1 C7 109.15(10)
O1 S1 C15 106.86(10)
O2 S1 C7 107.87(10)
O2 S1 C15 106.32(10)
C7 S1 C15 106.87(10)
C1 N1 H1 124.5
C8 N1 H1 124.5
C8 N1 C1 110.91(17)
N1 C1 C2 129.70(19)
N1 C1 C6 107.71(18)
C2 C1 C6 122.6(2)
C1 C2 H2 121.3
C3 C2 C1 117.4(2)
C3 C2 H2 121.3
C2 C3 H3 119.3
C2 C3 C4 121.4(2)
C4 C3 H3 119.3
C3 C4 H4 119.4
C5 C4 C3 121.3(2)
C5 C4 H4 119.4
C4 C5 H5 120.6
C4 C5 C6 118.9(2)
C6 C5 H5 120.6
C1 C6 C7 105.87(18)
C5 C6 C1 118.5(2)
C5 C6 C7 135.6(2)
C6 C7 S1 124.86(16)
C8 C7 S1 127.25(17)
C8 C7 C6 107.61(18)
N1 C8 C7 107.89(18)
N1 C8 C9 118.49(18)
C7 C8 C9 133.5(2)
C10 C9 C8 120.6(2)
C14 C9 C8 119.8(2)
C14 C9 C10 119.3(2)
C9 C10 H10 120.3
C11 C10 C9 119.4(3)
C11 C10 H10 120.3
C10 C11 H11 119.8
C12 C11 C10 120.4(3)
C12 C11 H11 119.8
C11 C12 H12 119.8
C13 C12 C11 120.4(3)
C13 C12 H12 119.8
C12 C13 H13 120.0
C12 C13 C14 119.9(3)
C14 C13 H13 120.0
C9 C14 H14 119.7
C13 C14 C9 120.5(3)
C13 C14 H14 119.7
C16 C15 S1 119.26(17)
C16 C15 C20 120.4(2)
C20 C15 S1 120.29(18)
C15 C16 H16 120.3
C17 C16 C15 119.4(2)
C17 C16 H16 120.3
C16 C17 H17 119.9
C18 C17 C16 120.1(2)
C18 C17 H17 119.9
C17 C18 H18 119.7
C17 C18 C19 120.6(3)
C19 C18 H18 119.7
C18 C19 H19 119.8
C18 C19 C20 120.4(2)
C20 C19 H19 119.8
C15 C20 H20 120.5
C19 C20 C15 119.1(2)
C19 C20 H20 120.5

loop_
_geom_bond_atom_site_label_1
_geom_bond_atom_site_label_2
_geom_bond_distance
S1 O1 1.4331(16)
S1 O2 1.4434(16)
S1 C7 1.721(2)
S1 C15 1.770(2)
N1 H1 0.8600
N1 C1 1.376(3)
N1 C8 1.359(3)
C1 C2 1.384(3)
C1 C6 1.407(3)
C2 H2 0.9300
C2 C3 1.369(3)
C3 H3 0.9300
C3 C4 1.396(3)
C4 H4 0.9300
C4 C5 1.370(3)
C5 H5 0.9300
C5 C6 1.400(3)
C6 C7 1.447(3)
C7 C8 1.391(3)
C8 C9 1.478(3)
C9 C10 1.386(3)
C9 C14 1.381(3)
C10 H10 0.9300
C10 C11 1.385(4)
C11 H11 0.9300
C11 C12 1.367(5)
C12 H12 0.9300
C12 C13 1.363(5)
C13 H13 0.9300
C13 C14 1.376(4)
C14 H14 0.9300
C15 C16 1.384(3)
C15 C20 1.386(3)
C16 H16 0.9300
C16 C17 1.383(3)
C17 H17 0.9300
C17 C18 1.368(4)
C18 H18 0.9300
C18 C19 1.370(4)
C19 H19 0.9300
C19 C20 1.383(3)
C20 H20 0.9300

loop_
_geom_torsion_atom_site_label_1
_geom_torsion_atom_site_label_2
_geom_torsion_atom_site_label_3
_geom_torsion_atom_site_label_4
_geom_torsion
S1 C7 C8 N1 173.35(15)
S1 C7 C8 C9 -9.7(3)
S1 C15 C16 C17 177.17(19)
S1 C15 C20 C19 -177.43(19)
O1 S1 C7 C6 -172.61(16)
O1 S1 C7 C8 14.3(2)
O1 S1 C15 C16 -32.2(2)
O1 S1 C15 C20 145.58(18)
O2 S1 C7 C6 -41.81(19)
O2 S1 C7 C8 145.07(18)
O2 S1 C15 C16 -160.40(18)
O2 S1 C15 C20 17.3(2)
N1 C1 C2 C3 -178.2(2)
N1 C1 C6 C5 179.43(17)
N1 C1 C6 C7 0.0(2)
N1 C8 C9 C10 113.3(3)
N1 C8 C9 C14 -60.9(3)
C1 N1 C8 C7 0.8(2)
C1 N1 C8 C9 -176.70(17)
C1 C2 C3 C4 -0.8(3)
C1 C6 C7 S1 -173.84(15)
C1 C6 C7 C8 0.4(2)
C2 C1 C6 C5 0.2(3)
C2 C1 C6 C7 -179.14(18)
C2 C3 C4 C5 -0.3(3)
C3 C4 C5 C6 1.3(3)
C4 C5 C6 C1 -1.3(3)
C4 C5 C6 C7 177.9(2)
C5 C6 C7 S1 6.9(3)
C5 C6 C7 C8 -178.8(2)
C6 C1 C2 C3 0.8(3)
C6 C7 C8 N1 -0.7(2)
C6 C7 C8 C9 176.2(2)
C7 S1 C15 C16 84.6(2)
C7 S1 C15 C20 -97.7(2)
C7 C8 C9 C10 -63.4(3)
C7 C8 C9 C14 122.4(3)
C8 N1 C1 C2 178.6(2)
C8 N1 C1 C6 -0.5(2)
C8 C9 C10 C11 -173.9(2)
C8 C9 C14 C13 174.8(2)
C9 C10 C11 C12 -0.8(4)
C10 C9 C14 C13 0.6(4)
C10 C11 C12 C13 0.4(5)
C11 C12 C13 C14 0.5(5)
C12 C13 C14 C9 -1.0(4)
C14 C9 C10 C11 0.3(4)
C15 S1 C7 C6 72.17(19)
C15 S1 C7 C8 -100.95(19)
C15 C16 C17 C18 0.0(4)
C16 C15 C20 C19 0.3(4)
C16 C17 C18 C19 0.8(5)
C17 C18 C19 C20 -1.1(5)
C18 C19 C20 C15 0.5(4)
C20 C15 C16 C17 -0.6(4)
